data_7126931
loop_
_publ_author_name
'Kamakura, Yoshinobu'
'Hikawa, Arata'
'Yoshikawa, Hirofumi'
'Kosaka, Wataru'
'Miyasaka, Hitoshi'
'Tanaka, Daisuke'

_publ_section_title
;
 Coordination distortion induced water adsorption in hydrophobic flexible
 metal-organic frameworks.
;
_journal_issue 64
_journal_name_full 'Chemical communications (Cambridge, England)'
_journal_page_first 9106
_journal_page_last 9109
_journal_paper_doi 10.1039/d0cc03772a
_journal_volume 56
_journal_year 2020
_chemical_formula_sum 'C18 H12 Cu N2 O4'
_chemical_formula_weight 383.84
_space_group_crystal_system monoclinic
_space_group_IT_number 14
_space_group_name_Hall '-P 2ybc'
_space_group_name_H-M_alt 'P 1 21/c 1'
_atom_sites_solution_hydrogens geom
_audit_creation_method SHELXL-2014/7
_audit_update_record
;
2020-01-16 deposited with the CCDC.	2020-07-16 downloaded from the CCDC.
;
_cell_angle_alpha 90
_cell_angle_beta 104.510(9)
_cell_angle_gamma 90
_cell_formula_units_Z 4
_cell_length_a 10.111(2)
_cell_length_b 11.154(2)
_cell_length_c 15.896(4)
_cell_measurement_reflns_used 2233
_cell_measurement_temperature 200(2)
_cell_measurement_theta_max 27.5
_cell_measurement_theta_min 2.1
_cell_volume 1735.5(6)
_computing_structure_refinement 'SHELXL-2014/7 (Sheldrick, 2014)'
_diffrn_ambient_temperature 200(2)
_diffrn_measured_fraction_theta_full 0.998
_diffrn_measured_fraction_theta_max 0.997
_diffrn_measurement_device_type CCD
_diffrn_radiation_type MoK\a
_diffrn_radiation_wavelength 0.71075
_diffrn_reflns_av_R_equivalents 0.2131
_diffrn_reflns_av_unetI/netI 0.1644
_diffrn_reflns_Laue_measured_fraction_full 0.998
_diffrn_reflns_Laue_measured_fraction_max 0.997
_diffrn_reflns_limit_h_max 13
_diffrn_reflns_limit_h_min -13
_diffrn_reflns_limit_k_max 14
_diffrn_reflns_limit_k_min -14
_diffrn_reflns_limit_l_max 20
_diffrn_reflns_limit_l_min -20
_diffrn_reflns_number 19670
_diffrn_reflns_point_group_measured_fraction_full 0.998
_diffrn_reflns_point_group_measured_fraction_max 0.997
_diffrn_reflns_theta_full 25.242
_diffrn_reflns_theta_max 27.500
_diffrn_reflns_theta_min 2.081
_exptl_absorpt_coefficient_mu 1.282
_exptl_crystal_colour blue
_exptl_crystal_density_diffrn 1.469
_exptl_crystal_description Platelet
_exptl_crystal_F_000 780
_exptl_crystal_size_max 0.120
_exptl_crystal_size_mid 0.050
_exptl_crystal_size_min 0.020
_refine_diff_density_max 0.853
_refine_diff_density_min -1.259
_refine_diff_density_rms 0.258
_refine_ls_extinction_method none
_refine_ls_goodness_of_fit_ref 1.043
_refine_ls_hydrogen_treatment constr
_refine_ls_matrix_type full
_refine_ls_number_parameters 226
_refine_ls_number_reflns 3977
_refine_ls_number_restraints 0
_refine_ls_restrained_S_all 1.043
_refine_ls_R_factor_all 0.1937
_refine_ls_R_factor_gt 0.0918
_refine_ls_shift/su_max 0.000
_refine_ls_shift/su_mean 0.000
_refine_ls_structure_factor_coef Fsqd
_refine_ls_weighting_details 'w=1/[\s^2^(Fo^2^)+(0.1188P)^2^] where P=(Fo^2^+2Fc^2^)/3'
_refine_ls_weighting_scheme calc
_refine_ls_wR_factor_gt 0.1978
_refine_ls_wR_factor_ref 0.2758
_reflns_Friedel_coverage 0.000
_reflns_number_gt 1961
_reflns_number_total 3977
_reflns_threshold_expression 'I > 2\s(I)'
_cod_data_source_file d0cc03772a2.cif
_cod_data_source_block CrystalClear
_cod_depositor_comments 'Adding full bibliography for 7126931.cif.'
_cod_original_sg_symbol_H-M 'P 21/c'
_cod_database_code 7126931
_shelx_shelxl_version_number 2014/7
_shelx_space_group_comment
;
The symmetry employed for this shelxl refinement is uniquely defined
by the following loop, which should always be used as a source of
symmetry information in preference to the above space-group names.
They are only intended as comments.
;
_shelx_estimated_absorpt_t_min 0.861
_shelx_estimated_absorpt_t_max 0.975

loop_
_space_group_symop_operation_xyz
'x, y, z'
'-x, y+1/2, -z+1/2'
'-x, -y, -z'
'x, -y-1/2, z-1/2'

loop_
_atom_site_label
_atom_site_type_symbol
_atom_site_fract_x
_atom_site_fract_y
_atom_site_fract_z
_atom_site_U_iso_or_equiv
_atom_site_adp_type
_atom_site_occupancy
_atom_site_site_symmetry_order
_atom_site_calc_flag
_atom_site_refinement_flags_posn
_atom_site_refinement_flags_adp
_atom_site_refinement_flags_occupancy
_atom_site_disorder_assembly
_atom_site_disorder_group
Cu01 Cu -0.13049(10) 0.04027(8) 0.58734(7) 0.0254(3) Uani 1 1 d . . . . .
O002 O 0.0667(6) 0.0536(5) 0.6468(4) 0.0296(14) Uani 1 1 d . . . . .
O003 O 0.6720(6) 0.0447(5) 0.5910(4) 0.0332(14) Uani 1 1 d . . . . .
O6 O 0.1714(6) -0.0383(6) 0.5571(4) 0.0335(14) Uani 1 1 d . . . . .
O005 O 0.7915(6) 0.0698(7) 0.7280(4) 0.0489(19) Uani 1 1 d . . . . .
N006 N -0.1343(7) 0.2225(6) 0.5794(5) 0.0282(16) Uani 1 1 d . . . . .
N007 N -0.1346(7) 0.8583(5) 0.5853(4) 0.0240(15) Uani 1 1 d . . . . .
C008 C -0.1390(9) 0.6067(7) 0.5747(5) 0.0255(19) Uani 1 1 d . . . . .
C009 C -0.1405(9) 0.4744(7) 0.5750(6) 0.032(2) Uani 1 1 d . . . . .
C00A C 0.4265(8) 0.0466(7) 0.6494(6) 0.0271(18) Uani 1 1 d . . . . .
H1 H 0.4234 -0.0035 0.6006 0.033 Uiso 1 1 calc R U . . .
C00B C 0.5507(9) 0.0943(10) 0.6960(6) 0.039(2) Uani 1 1 d . . . . .
C00C C -0.2497(10) 0.6772(8) 0.5330(6) 0.040(2) Uani 1 1 d . . . . .
H2 H -0.3293 0.6398 0.4984 0.048 Uiso 1 1 calc R U . . .
C00D C -0.2458(9) 0.7998(8) 0.5411(6) 0.035(2) Uani 1 1 d . . . . .
H3 H -0.3250 0.8447 0.5143 0.042 Uiso 1 1 calc R U . . .
C00E C 0.6809(9) 0.0637(8) 0.6718(6) 0.032(2) Uani 1 1 d . . . . .
C00F C -0.0245(9) 0.6691(8) 0.6225(6) 0.035(2) Uani 1 1 d . . . . .
H4 H 0.0547 0.6269 0.6529 0.042 Uiso 1 1 calc R U . . .
C00G C 0.1715(8) 0.0246(7) 0.6205(6) 0.0271(19) Uani 1 1 d . . . . .
C00H C -0.2170(11) 0.2835(9) 0.5135(7) 0.048(3) Uani 1 1 d . . . . .
H5 H -0.2751 0.2388 0.4681 0.057 Uiso 1 1 calc R U . . .
C00I C -0.0279(9) 0.7924(7) 0.6250(6) 0.029(2) Uani 1 1 d . . . . .
H6 H 0.0512 0.8330 0.6573 0.035 Uiso 1 1 calc R U . . .
C00J C -0.2221(10) 0.4077(8) 0.5081(7) 0.046(3) Uani 1 1 d . . . . .
H7 H -0.2805 0.4463 0.4595 0.055 Uiso 1 1 calc R U . . .
C00K C 0.3070(9) 0.0724(7) 0.6742(6) 0.028(2) Uani 1 1 d . . . . .
C00L C -0.0587(11) 0.4100(9) 0.6421(7) 0.052(3) Uani 1 1 d . . . . .
H8 H -0.0013 0.4524 0.6891 0.063 Uiso 1 1 calc R U . . .
C00M C 0.5546(11) 0.1665(12) 0.7683(7) 0.070(4) Uani 1 1 d . . . . .
H9 H 0.6396 0.1967 0.8014 0.084 Uiso 1 1 calc R U . . .
C00N C 0.3122(10) 0.1462(12) 0.7450(7) 0.065(4) Uani 1 1 d . . . . .
H10 H 0.2307 0.1644 0.7619 0.078 Uiso 1 1 calc R U . . .
C00O C -0.0569(12) 0.2893(9) 0.6438(7) 0.054(3) Uani 1 1 d . . . . .
H11 H 0.0011 0.2499 0.6921 0.064 Uiso 1 1 calc R U . . .
C00P C 0.4370(11) 0.1941(15) 0.7918(9) 0.097(6) Uani 1 1 d . . . . .
H12 H 0.4400 0.2457 0.8398 0.116 Uiso 1 1 calc R U . . .

loop_
_atom_site_aniso_label
_atom_site_aniso_U_11
_atom_site_aniso_U_22
_atom_site_aniso_U_33
_atom_site_aniso_U_23
_atom_site_aniso_U_13
_atom_site_aniso_U_12
Cu01 0.0191(5) 0.0185(5) 0.0389(7) -0.0023(5) 0.0076(4) -0.0001(5)
O002 0.022(3) 0.021(3) 0.047(4) -0.006(3) 0.011(3) -0.003(2)
O003 0.023(3) 0.037(3) 0.039(4) -0.005(3) 0.008(3) -0.002(3)
O6 0.024(3) 0.043(4) 0.033(3) -0.007(3) 0.006(3) -0.004(3)
O005 0.016(3) 0.080(6) 0.042(4) 0.000(4) -0.008(3) -0.004(3)
N006 0.026(4) 0.023(3) 0.038(4) -0.003(4) 0.014(3) -0.002(3)
N007 0.023(4) 0.021(3) 0.028(4) 0.000(3) 0.007(3) 0.001(3)
C008 0.036(5) 0.014(4) 0.028(5) -0.004(4) 0.012(4) 0.002(4)
C009 0.040(5) 0.014(4) 0.041(6) 0.003(4) 0.009(5) 0.003(4)
C00A 0.021(4) 0.024(4) 0.038(5) -0.003(4) 0.011(4) -0.006(4)
C00B 0.019(5) 0.066(7) 0.035(5) -0.014(5) 0.009(4) -0.011(4)
C00C 0.037(6) 0.026(5) 0.047(6) -0.010(5) -0.006(5) -0.003(4)
C00D 0.031(5) 0.023(5) 0.043(6) -0.005(4) -0.007(4) 0.007(4)
C00E 0.028(5) 0.032(5) 0.038(5) 0.002(4) 0.009(4) 0.001(4)
C00F 0.034(5) 0.024(5) 0.039(6) 0.012(4) -0.005(4) -0.001(4)
C00G 0.019(4) 0.028(5) 0.035(5) 0.006(4) 0.006(4) 0.004(4)
C00H 0.053(7) 0.032(5) 0.044(6) -0.003(5) -0.014(5) -0.006(5)
C00I 0.024(5) 0.019(4) 0.039(5) 0.001(4) 0.000(4) -0.002(4)
C00J 0.048(6) 0.022(5) 0.054(7) -0.002(5) -0.014(5) 0.004(4)
C00K 0.026(5) 0.029(5) 0.031(5) -0.015(4) 0.008(4) -0.002(4)
C00L 0.068(8) 0.033(6) 0.036(6) -0.009(5) -0.026(5) 0.007(5)
C00M 0.032(6) 0.132(12) 0.048(7) -0.042(7) 0.014(5) -0.035(7)
C00N 0.022(5) 0.108(11) 0.071(8) -0.055(8) 0.024(5) -0.016(6)
C00O 0.080(8) 0.021(5) 0.040(6) -0.006(5) -0.024(6) 0.008(5)
C00P 0.032(7) 0.178(16) 0.087(10) -0.095(11) 0.026(7) -0.044(8)

loop_
_atom_type_symbol
_atom_type_description
_atom_type_scat_dispersion_real
_atom_type_scat_dispersion_imag
_atom_type_scat_source
Cu Cu 0.3201 1.2651 'International Tables Vol C Tables 4.2.6.8 and 6.1.1.4'
C C 0.0033 0.0016 'International Tables Vol C Tables 4.2.6.8 and 6.1.1.4'
H H 0.0000 0.0000 'International Tables Vol C Tables 4.2.6.8 and 6.1.1.4'
N N 0.0061 0.0033 'International Tables Vol C Tables 4.2.6.8 and 6.1.1.4'
O O 0.0106 0.0060 'International Tables Vol C Tables 4.2.6.8 and 6.1.1.4'

loop_
_geom_angle_atom_site_label_1
_geom_angle_atom_site_label_2
_geom_angle_atom_site_label_3
_geom_angle
_geom_angle_site_symmetry_1
_geom_angle_site_symmetry_3
_geom_angle_publ_flag
O002 Cu01 O003 150.4(3) . 1_455 ?
O002 Cu01 N007 95.5(3) . 1_545 ?
O003 Cu01 N007 90.5(3) 1_455 1_545 ?
O002 Cu01 N006 87.5(3) . . ?
O003 Cu01 N006 88.5(3) 1_455 . ?
N007 Cu01 N006 175.5(3) 1_545 . ?
O002 Cu01 O6 113.3(2) . 3_556 ?
O003 Cu01 O6 95.8(2) 1_455 3_556 ?
N007 Cu01 O6 88.6(3) 1_545 3_556 ?
N006 Cu01 O6 87.1(3) . 3_556 ?
C00G O002 Cu01 130.0(6) . . ?
C00E O003 Cu01 102.2(5) . 1_655 ?
C00G O6 Cu01 144.4(6) . 3_556 ?
C00O N006 C00H 116.1(8) . . ?
C00O N006 Cu01 120.4(6) . . ?
C00H N006 Cu01 123.4(6) . . ?
C00I N007 C00D 117.1(7) . . ?
C00I N007 Cu01 122.4(6) . 1_565 ?
C00D N007 Cu01 120.5(6) . 1_565 ?
C00C C008 C00F 115.7(7) . . ?
C00C C008 C009 123.9(8) . . ?
C00F C008 C009 120.2(8) . . ?
C00L C009 C00J 116.1(8) . . ?
C00L C009 C008 121.3(8) . . ?
C00J C009 C008 122.6(8) . . ?
C00K C00A C00B 120.0(8) . . ?
C00K C00A H1 120.0 . . ?
C00B C00A H1 120.0 . . ?
C00A C00B C00M 119.6(9) . . ?
C00A C00B C00E 120.6(8) . . ?
C00M C00B C00E 119.8(8) . . ?
C00D C00C C008 121.2(8) . . ?
C00D C00C H2 119.4 . . ?
C008 C00C H2 119.4 . . ?
N007 C00D C00C 122.4(8) . . ?
N007 C00D H3 118.8 . . ?
C00C C00D H3 118.8 . . ?
O005 C00E O003 123.5(8) . . ?
O005 C00E C00B 119.5(8) . . ?
O003 C00E C00B 116.7(8) . . ?
C00I C00F C008 119.2(8) . . ?
C00I C00F H4 120.4 . . ?
C008 C00F H4 120.4 . . ?
O6 C00G O002 125.8(8) . . ?
O6 C00G C00K 118.6(7) . . ?
O002 C00G C00K 115.7(8) . . ?
N006 C00H C00J 123.9(9) . . ?
N006 C00H H5 118.1 . . ?
C00J C00H H5 118.1 . . ?
N007 C00I C00F 124.3(8) . . ?
N007 C00I H6 117.8 . . ?
C00F C00I H6 117.8 . . ?
C009 C00J C00H 118.8(9) . . ?
C009 C00J H7 120.6 . . ?
C00H C00J H7 120.6 . . ?
C00N C00K C00A 119.7(8) . . ?
C00N C00K C00G 120.7(8) . . ?
C00A C00K C00G 119.5(7) . . ?
C00O C00L C009 122.7(9) . . ?
C00O C00L H8 118.7 . . ?
C009 C00L H8 118.7 . . ?
C00P C00M C00B 120.6(10) . . ?
C00P C00M H9 119.7 . . ?
C00B C00M H9 119.7 . . ?
C00K C00N C00P 120.3(9) . . ?
C00K C00N H10 119.9 . . ?
C00P C00N H10 119.9 . . ?
C00L C00O N006 122.4(9) . . ?
C00L C00O H11 118.8 . . ?
N006 C00O H11 118.8 . . ?
C00M C00P C00N 119.9(10) . . ?
C00M C00P H12 120.1 . . ?
C00N C00P H12 120.1 . . ?

loop_
_geom_bond_atom_site_label_1
_geom_bond_atom_site_label_2
_geom_bond_distance
_geom_bond_site_symmetry_2
_geom_bond_publ_flag
Cu01 O002 1.987(6) . ?
Cu01 O003 2.012(6) 1_455 ?
Cu01 N007 2.030(6) 1_545 ?
Cu01 N006 2.036(7) . ?
Cu01 O6 2.228(6) 3_556 ?
O002 C00G 1.275(10) . ?
O003 C00E 1.284(11) . ?
O003 Cu01 2.012(6) 1_655 ?
O6 C00G 1.228(10) . ?
O6 Cu01 2.228(6) 3_556 ?
O005 C00E 1.246(10) . ?
N006 C00O 1.347(11) . ?
N006 C00H 1.349(11) . ?
N007 C00I 1.327(10) . ?
N007 C00D 1.338(10) . ?
N007 Cu01 2.030(6) 1_565 ?
C008 C00C 1.392(12) . ?
C008 C00F 1.401(11) . ?
C008 C009 1.476(10) . ?
C009 C00L 1.377(12) . ?
C009 C00J 1.388(12) . ?
C00A C00K 1.392(11) . ?
C00A C00B 1.394(11) . ?
C00A H1 0.9500 . ?
C00B C00M 1.396(14) . ?
C00B C00E 1.500(12) . ?
C00C C00D 1.373(12) . ?
C00C H2 0.9500 . ?
C00D H3 0.9500 . ?
C00F C00I 1.376(12) . ?
C00F H4 0.9500 . ?
C00G C00K 1.518(12) . ?
C00H C00J 1.388(13) . ?
C00H H5 0.9500 . ?
C00I H6 0.9500 . ?
C00J H7 0.9500 . ?
C00K C00N 1.385(12) . ?
C00L C00O 1.346(13) . ?
C00L H8 0.9500 . ?
C00M C00P 1.368(15) . ?
C00M H9 0.9500 . ?
C00N C00P 1.400(13) . ?
C00N H10 0.9500 . ?
C00O H11 0.9500 . ?
C00P H12 0.9500 . ?

loop_
_geom_torsion_atom_site_label_1
_geom_torsion_atom_site_label_2
_geom_torsion_atom_site_label_3
_geom_torsion_atom_site_label_4
_geom_torsion
_geom_torsion_site_symmetry_1
_geom_torsion_site_symmetry_2
_geom_torsion_site_symmetry_3
_geom_torsion_site_symmetry_4
_geom_torsion_publ_flag
C00C C008 C009 C00L -152.5(10) . . . . ?
C00F C008 C009 C00L 23.6(14) . . . . ?
C00C C008 C009 C00J 28.3(14) . . . . ?
C00F C008 C009 C00J -155.6(9) . . . . ?
C00K C00A C00B C00M 0.9(16) . . . . ?
C00K C00A C00B C00E 177.9(8) . . . . ?
C00F C008 C00C C00D -1.7(13) . . . . ?
C009 C008 C00C C00D 174.5(9) . . . . ?
C00I N007 C00D C00C -2.8(13) . . . . ?
Cu01 N007 C00D C00C 175.4(7) 1_565 . . . ?
C008 C00C C00D N007 3.4(15) . . . . ?
Cu01 O003 C00E O005 -3.1(10) 1_655 . . . ?
Cu01 O003 C00E C00B 169.4(7) 1_655 . . . ?
C00A C00B C00E O005 -155.0(9) . . . . ?
C00M C00B C00E O005 22.0(15) . . . . ?
C00A C00B C00E O003 32.2(13) . . . . ?
C00M C00B C00E O003 -150.8(10) . . . . ?
C00C C008 C00F C00I -0.2(13) . . . . ?
C009 C008 C00F C00I -176.6(8) . . . . ?
Cu01 O6 C00G O002 79.1(12) 3_556 . . . ?
Cu01 O6 C00G C00K -101.6(10) 3_556 . . . ?
Cu01 O002 C00G O6 -13.9(12) . . . . ?
Cu01 O002 C00G C00K 166.8(5) . . . . ?
C00O N006 C00H C00J 2.1(15) . . . . ?
Cu01 N006 C00H C00J 178.8(8) . . . . ?
C00D N007 C00I C00F 0.8(13) . . . . ?
Cu01 N007 C00I C00F -177.4(7) 1_565 . . . ?
C008 C00F C00I N007 0.7(14) . . . . ?
C00L C009 C00J C00H 0.6(15) . . . . ?
C008 C009 C00J C00H 179.8(10) . . . . ?
N006 C00H C00J C009 -1.6(17) . . . . ?
C00B C00A C00K C00N 0.4(15) . . . . ?
C00B C00A C00K C00G 177.2(8) . . . . ?
O6 C00G C00K C00N 178.3(10) . . . . ?
O002 C00G C00K C00N -2.3(13) . . . . ?
O6 C00G C00K C00A 1.6(12) . . . . ?
O002 C00G C00K C00A -179.1(7) . . . . ?
C00J C009 C00L C00O -0.1(17) . . . . ?
C008 C009 C00L C00O -179.3(11) . . . . ?
C00A C00B C00M C00P -2(2) . . . . ?
C00E C00B C00M C00P -179.3(12) . . . . ?
C00A C00K C00N C00P -0.4(19) . . . . ?
C00G C00K C00N C00P -177.2(12) . . . . ?
C009 C00L C00O N006 0.6(19) . . . . ?
C00H N006 C00O C00L -1.5(16) . . . . ?
Cu01 N006 C00O C00L -178.4(9) . . . . ?
C00B C00M C00P C00N 2(2) . . . . ?
C00K C00N C00P C00M -1(2) . . . . ?
